data_4109398
loop_
_publ_author_name
'Jarrod F. Eubank'
'Victor Ch. Kravtsov'
'Mohamed Eddaoudi'

_publ_section_title
;
 Synthesis of Organic Photodimeric Cage Molecules Based on Cycloaddition
 via Metal-Ligand Directed Assembly
;
_journal_name_full 'Journal of the American Chemical Society'
_journal_page_first 5820
_journal_page_last 5821
_journal_paper_doi 10.1021/ja070924n
_journal_volume 129
_journal_year 2007
_chemical_formula_sum 'C14 H26 Na2 O22'
_chemical_formula_weight 592.33
_chemical_name_systematic
; 
 ? 
;
_space_group_IT_number 14
_symmetry_cell_setting monoclinic
_symmetry_space_group_name_Hall '-P 2ybc'
_symmetry_space_group_name_H-M 'P 1 21/c 1'
_atom_sites_solution_hydrogens geom
_atom_sites_solution_primary direct
_atom_sites_solution_secondary difmap
_audit_creation_method SHELXL-97
_cell_angle_alpha 90.00
_cell_angle_beta 126.824(17)
_cell_angle_gamma 90.00
_cell_formula_units_Z 2
_cell_length_a 7.297(3)
_cell_length_b 16.347(7)
_cell_length_c 11.990(4)
_cell_measurement_temperature 100(2)
_cell_volume 1144.9(8)
_computing_structure_refinement 'SHELXL-97 (Sheldrick, 1997)'
_computing_structure_solution 'SHELXS-97 (Sheldrick, 1990)'
_diffrn_ambient_temperature 100(2)
_diffrn_measured_fraction_theta_full 0.990
_diffrn_measured_fraction_theta_max 0.990
_diffrn_radiation_monochromator graphite
_diffrn_radiation_source 'fine-focus sealed tube'
_diffrn_radiation_type MoK\a
_diffrn_radiation_wavelength 0.71073
_diffrn_reflns_av_R_equivalents 0.1597
_diffrn_reflns_av_sigmaI/netI 0.1019
_diffrn_reflns_limit_h_max 8
_diffrn_reflns_limit_h_min -8
_diffrn_reflns_limit_k_max 19
_diffrn_reflns_limit_k_min -19
_diffrn_reflns_limit_l_max 12
_diffrn_reflns_limit_l_min -14
_diffrn_reflns_number 5963
_diffrn_reflns_theta_full 25.49
_diffrn_reflns_theta_max 25.49
_diffrn_reflns_theta_min 2.46
_exptl_absorpt_coefficient_mu 0.196
_exptl_absorpt_correction_T_max 0.9711
_exptl_absorpt_correction_T_min 0.9618
_exptl_absorpt_correction_type none
_exptl_crystal_density_diffrn 1.718
_exptl_crystal_density_meas ?
_exptl_crystal_F_000 616
_exptl_crystal_size_max 0.20
_exptl_crystal_size_mid 0.15
_exptl_crystal_size_min 0.15
_refine_diff_density_max 0.580
_refine_diff_density_min -0.536
_refine_diff_density_rms 0.141
_refine_ls_extinction_method none
_refine_ls_goodness_of_fit_ref 1.009
_refine_ls_hydrogen_treatment mixed
_refine_ls_matrix_type full
_refine_ls_number_parameters 203
_refine_ls_number_reflns 2106
_refine_ls_number_restraints 0
_refine_ls_restrained_S_all 1.009
_refine_ls_R_factor_all 0.0653
_refine_ls_R_factor_gt 0.0613
_refine_ls_shift/su_max 0.004
_refine_ls_shift/su_mean 0.000
_refine_ls_structure_factor_coef Fsqd
_refine_ls_weighting_details 'calc w=1/[\s^2^(Fo^2^)+(0.1029P)^2^+0.9003P] where P=(Fo^2^+2Fc^2^)/3'
_refine_ls_weighting_scheme calc
_refine_ls_wR_factor_gt 0.1615
_refine_ls_wR_factor_ref 0.1645
_reflns_number_gt 1971
_reflns_number_total 2106
_reflns_threshold_expression >2sigma(I)
_cod_data_source_file ja070924nsi20070208_031647.cif
_cod_data_source_block jfe1m_v1
_cod_depositor_comments
;
The following automatic conversions were performed:

'_exptl_crystal_density_meas' value 'none' was changed to '?' - the
value is perceived as not measured.

Automatic conversion script
Id: cif_fix_values 3008 2015-01-20 13:52:24Z robertas 
;
_cod_database_code 4109398

loop_
_symmetry_equiv_pos_as_xyz
'x, y, z'
'-x, y+1/2, -z+1/2'
'-x, -y, -z'
'x, -y-1/2, z-1/2'

loop_
_atom_site_label
_atom_site_type_symbol
_atom_site_fract_x
_atom_site_fract_y
_atom_site_fract_z
_atom_site_U_iso_or_equiv
_atom_site_adp_type
_atom_site_occupancy
_atom_site_symmetry_multiplicity
_atom_site_calc_flag
_atom_site_refinement_flags
Na1 Na 0.25461(14) 0.76989(6) -0.08053(8) 0.0123(3) Uani 1 1 d .
O1 O 0.6218(3) 0.90123(10) 0.33741(14) 0.0133(4) Uani 1 1 d .
O2 O 0.4428(3) 0.80761(10) 0.16555(14) 0.0127(4) Uani 1 1 d .
O3 O 0.3732(3) 1.11057(10) 0.23554(15) 0.0138(4) Uani 1 1 d .
O4 O 0.5382(3) 1.20265(10) 0.18135(14) 0.0120(4) Uani 1 1 d .
H4 H 0.542(5) 1.254(2) 0.252(3) 0.018 Uiso 1 1 d .
O5 O 0.5442(2) 0.88558(10) 0.02272(14) 0.0080(4) Uani 1 1 d .
O6 O 1.0098(2) 0.95687(10) 0.18907(14) 0.0109(4) Uani 1 1 d .
H6 H 1.0861 0.9601 0.2761 0.016 Uiso 1 1 calc R
O7 O 0.9381(3) 1.09764(10) 0.16344(15) 0.0107(4) Uani 1 1 d .
H7 H 1.060(6) 1.0944(19) 0.175(3) 0.016 Uiso 1 1 d .
O1W O -0.0201(3) 0.72375(12) -0.31836(17) 0.0168(4) Uani 1 1 d .
H1W1 H -0.042(6) 0.675(2) -0.337(3) 0.025 Uiso 1 1 d .
H2W1 H -0.152(7) 0.745(2) -0.364(3) 0.025 Uiso 1 1 d .
O2W O 0.5723(3) 0.68028(12) 0.03114(17) 0.0149(4) Uani 1 1 d .
H1W2 H 0.583(6) 0.651(2) 0.092(3) 0.022 Uiso 1 1 d .
H2W2 H 0.574(5) 0.646(2) -0.020(3) 0.022 Uiso 1 1 d .
O3W O 0.0539(3) 0.69316(12) -0.00342(17) 0.0198(4) Uani 1 1 d .
H1W3 H 0.059(6) 0.718(2) 0.059(4) 0.030 Uiso 1 1 d .
H2W3 H -0.094(6) 0.668(2) -0.053(3) 0.030 Uiso 1 1 d .
C1 C 0.5328(3) 0.87789(14) 0.2158(2) 0.0083(5) Uani 1 1 d .
C2 C 0.4527(3) 1.13201(14) 0.17322(19) 0.0084(5) Uani 1 1 d .
C3 C 0.5219(3) 0.93594(14) 0.11158(19) 0.0076(5) Uani 1 1 d .
C4 C 0.6838(3) 1.01213(14) 0.17204(19) 0.0079(5) Uani 1 1 d .
H4A H 0.7685 1.0185 0.2749 0.009 Uiso 1 1 calc R
C5 C 0.4680(3) 1.06990(13) 0.08431(19) 0.0076(5) Uani 1 1 d .
C6 C 0.3060(3) 0.99417(14) 0.0322(2) 0.0077(5) Uani 1 1 d .
H6A H 0.2146 0.9919 0.0694 0.009 Uiso 1 1 calc R
C7 C 0.8389(3) 1.01784(14) 0.12647(19) 0.0082(5) Uani 1 1 d .
O4W O 1.2103(3) 0.96276(13) 0.46628(18) 0.0234(5) Uani 1 1 d .
H1W4 H 1.289(7) 0.994(3) 0.535(4) 0.035 Uiso 1 1 d .
H2W4 H 1.200(7) 0.924(3) 0.495(4) 0.035 Uiso 1 1 d .

loop_
_atom_site_aniso_label
_atom_site_aniso_U_11
_atom_site_aniso_U_22
_atom_site_aniso_U_33
_atom_site_aniso_U_23
_atom_site_aniso_U_13
_atom_site_aniso_U_12
Na1 0.0122(5) 0.0102(6) 0.0116(5) -0.0004(3) 0.0056(4) -0.0005(3)
O1 0.0157(8) 0.0119(9) 0.0093(7) -0.0004(6) 0.0059(6) -0.0018(6)
O2 0.0174(8) 0.0084(9) 0.0111(7) 0.0004(6) 0.0078(6) -0.0017(6)
O3 0.0152(8) 0.0137(10) 0.0136(7) -0.0038(6) 0.0091(7) -0.0038(6)
O4 0.0166(8) 0.0075(9) 0.0130(7) -0.0014(6) 0.0094(6) -0.0023(6)
O5 0.0111(7) 0.0066(8) 0.0072(7) 0.0005(5) 0.0060(6) 0.0012(6)
O6 0.0089(7) 0.0104(9) 0.0082(7) 0.0002(5) 0.0023(6) 0.0017(6)
O7 0.0080(7) 0.0096(9) 0.0126(7) -0.0025(6) 0.0051(6) -0.0024(6)
O1W 0.0134(8) 0.0125(10) 0.0176(8) -0.0004(6) 0.0056(7) -0.0011(7)
O2W 0.0173(8) 0.0143(10) 0.0128(7) 0.0019(6) 0.0089(7) 0.0028(7)
O3W 0.0158(8) 0.0246(11) 0.0179(8) -0.0073(7) 0.0095(7) -0.0064(7)
C1 0.0065(9) 0.0076(12) 0.0108(10) 0.0021(8) 0.0052(8) 0.0015(7)
C2 0.0056(9) 0.0085(11) 0.0064(9) 0.0018(7) 0.0011(8) 0.0027(7)
C3 0.0081(9) 0.0060(12) 0.0073(9) -0.0013(7) 0.0038(8) 0.0004(7)
C4 0.0082(9) 0.0051(11) 0.0069(9) 0.0005(7) 0.0028(8) 0.0012(8)
C5 0.0074(9) 0.0063(12) 0.0075(9) 0.0010(7) 0.0035(8) 0.0001(8)
C6 0.0084(9) 0.0043(11) 0.0092(9) 0.0005(7) 0.0047(8) 0.0000(7)
C7 0.0068(9) 0.0072(11) 0.0078(9) 0.0005(7) 0.0029(8) -0.0007(8)
O4W 0.0302(10) 0.0168(11) 0.0121(8) -0.0006(7) 0.0068(7) -0.0023(8)

loop_
_atom_type_symbol
_atom_type_description
_atom_type_scat_dispersion_real
_atom_type_scat_dispersion_imag
_atom_type_scat_source
C C 0.0033 0.0016 'International Tables Vol C Tables 4.2.6.8 and 6.1.1.4'
H H 0.0000 0.0000 'International Tables Vol C Tables 4.2.6.8 and 6.1.1.4'
O O 0.0106 0.0060 'International Tables Vol C Tables 4.2.6.8 and 6.1.1.4'
Na Na 0.0362 0.0249 'International Tables Vol C Tables 4.2.6.8 and 6.1.1.4'

loop_
_geom_angle_atom_site_label_1
_geom_angle_atom_site_label_2
_geom_angle_atom_site_label_3
_geom_angle
_geom_angle_site_symmetry_1
_geom_angle_site_symmetry_3
O2W Na1 O1W 108.21(8) . .
O2W Na1 O7 155.29(7) . 3_675
O1W Na1 O7 85.91(7) . 3_675
O2W Na1 O2 79.86(7) . .
O1W Na1 O2 163.40(7) . .
O7 Na1 O2 92.12(6) 3_675 .
O2W Na1 O4 73.18(7) . 3_675
O1W Na1 O4 78.37(7) . 3_675
O7 Na1 O4 90.66(7) 3_675 3_675
O2 Na1 O4 118.16(6) . 3_675
O2W Na1 O3W 94.19(8) . .
O1W Na1 O3W 91.40(7) . .
O7 Na1 O3W 105.92(7) 3_675 .
O2 Na1 O3W 73.27(6) . .
O4 Na1 O3W 159.95(7) 3_675 .
O2W Na1 O5 86.46(7) . .
O1W Na1 O5 131.76(7) . .
O7 Na1 O5 69.27(6) 3_675 .
O2 Na1 O5 61.80(5) . .
O4 Na1 O5 61.95(6) 3_675 .
O3W Na1 O5 134.24(6) . .
C1 O2 Na1 123.12(13) . .
C2 O4 Na1 122.34(14) . 3_675
C5 O5 C3 113.67(17) 3_675 .
C5 O5 Na1 110.82(11) 3_675 .
C3 O5 Na1 111.03(12) . .
C7 O7 Na1 128.46(12) . 3_675
O1 C1 O2 125.8(2) . .
O1 C1 C3 120.0(2) . .
O2 C1 C3 114.26(18) . .
O3 C2 O4 126.0(2) . .
O3 C2 C5 119.4(2) . .
O4 C2 C5 114.52(18) . .
O5 C3 C1 106.10(17) . .
O5 C3 C4 114.32(18) . .
C1 C3 C4 117.37(16) . .
O5 C3 C6 114.55(15) . .
C1 C3 C6 114.19(18) . .
C4 C3 C6 90.18(16) . .
C7 C4 C3 113.52(17) . .
C7 C4 C5 112.47(17) . .
C3 C4 C5 89.59(15) . .
O5 C5 C2 107.29(17) 3_675 .
O5 C5 C6 114.80(15) 3_675 .
C2 C5 C6 116.92(18) . .
O5 C5 C4 113.78(17) 3_675 .
C2 C5 C4 113.23(15) . .
C6 C5 C4 90.35(15) . .
C7 C6 C5 112.98(17) 3_675 .
C7 C6 C3 111.47(17) 3_675 .
C5 C6 C3 89.65(15) . .
O6 C7 O7 111.00(16) . .
O6 C7 C4 112.03(17) . .
O7 C7 C4 106.96(18) . .
O6 C7 C6 107.51(17) . 3_675
O7 C7 C6 110.20(17) . 3_675
C4 C7 C6 109.14(16) . 3_675

loop_
_geom_bond_atom_site_label_1
_geom_bond_atom_site_label_2
_geom_bond_distance
_geom_bond_site_symmetry_2
Na1 O2W 2.365(2) .
Na1 O1W 2.4221(19) .
Na1 O7 2.445(2) 3_675
Na1 O2 2.4727(19) .
Na1 O4 2.4777(19) 3_675
Na1 O3W 2.489(2) .
Na1 O5 2.5376(19) .
O1 C1 1.249(3) .
O2 C1 1.280(3) .
O3 C2 1.240(3) .
O4 C2 1.288(3) .
O4 Na1 2.4777(19) 3_675
O5 C5 1.431(3) 3_675
O5 C3 1.431(3) .
O6 C7 1.411(3) .
O7 C7 1.427(3) .
O7 Na1 2.445(2) 3_675
C1 C3 1.532(3) .
C2 C5 1.524(3) .
C3 C4 1.564(3) .
C3 C6 1.580(3) .
C4 C7 1.526(3) .
C4 C5 1.579(3) .
C5 O5 1.431(3) 3_675
C5 C6 1.561(3) .
C6 C7 1.538(3) 3_675
C7 C6 1.538(3) 3_675

loop_
_geom_hbond_atom_site_label_D
_geom_hbond_atom_site_label_H
_geom_hbond_atom_site_label_A
_geom_hbond_distance_DH
_geom_hbond_distance_HA
_geom_hbond_distance_DA
_geom_hbond_angle_DHA
_geom_hbond_site_symmetry_A
O4 H4 O2 1.19(3) 1.27(3) 2.455(2) 176(3) 2_655
O7 H7 O3 0.82(3) 1.95(3) 2.754(3) 165(3) 1_655
O1W H1W1 O6 0.82(4) 2.18(4) 2.958(3) 159(3) 4_475
O1W H2W1 O2W 0.85(4) 2.02(4) 2.851(3) 167(4) 4_475
O2W H1W2 O3 0.83(3) 2.01(3) 2.820(3) 165(3) 2_645
O2W H2W2 O1 0.84(4) 2.09(4) 2.882(3) 159(3) 4_575
O3W H1W3 O1W 0.84(4) 2.10(4) 2.915(3) 165(3) 4_576
O3W H2W3 O1 0.96(4) 2.01(4) 2.958(3) 170(3) 4_475
O4W H1W4 O1 0.84(4) 2.12(4) 2.920(3) 159(4) 3_776
O4W H2W4 O3W 0.75(4) 2.19(5) 2.903(3) 158(4) 4_676
